data_2237285
loop_
_publ_author_name
'Gunasekaran, B.'
'Jayamani, A.'
'Sengottuvelan, N.'
'Chakkaravarthi, G.'

_publ_section_title
;
 2-Hydroxy-3-methoxymethyl-5-methylbenzaldehyde
;
_journal_coeditor_code BT6886
_journal_issue 2
_journal_name_full 'Acta Crystallographica Section E'
_journal_page_first o317
_journal_paper_doi 10.1107/S1600536813002845
_journal_volume 69
_journal_year 2013
_chemical_formula_iupac 'C10 H12 O3'
_chemical_formula_moiety 'C10 H12 O3'
_chemical_formula_sum 'C10 H12 O3'
_chemical_formula_weight 180.20
_chemical_name_systematic
;
2-Hydroxy-3-methoxymethyl-5-methylbenzaldehyde
;
_space_group_IT_number 14
_symmetry_cell_setting monoclinic
_symmetry_space_group_name_Hall '-P 2ybc'
_symmetry_space_group_name_H-M 'P 1 21/c 1'
_atom_sites_solution_hydrogens geom
_atom_sites_solution_primary direct
_atom_sites_solution_secondary difmap
_audit_creation_method SHELXL-97
_cell_angle_alpha 90.00
_cell_angle_beta 94.098(6)
_cell_angle_gamma 90.00
_cell_formula_units_Z 4
_cell_length_a 13.899(3)
_cell_length_b 8.9184(19)
_cell_length_c 7.5043(16)
_cell_measurement_reflns_used 3221
_cell_measurement_temperature 295(2)
_cell_measurement_theta_max 24.8
_cell_measurement_theta_min 2.7
_cell_volume 927.8(3)
_computing_cell_refinement 'SAINT (Bruker, 2004)'
_computing_data_collection 'APEX2 (Bruker, 2004)'
_computing_data_reduction 'SAINT (Bruker, 2004)'
_computing_molecular_graphics 'PLATON (Spek, 2009)'
_computing_publication_material 'SHELXL97 (Sheldrick, 2008)'
_computing_structure_refinement 'SHELXL97 (Sheldrick, 2008)'
_computing_structure_solution 'SHELXS97 (Sheldrick, 2008)'
_diffrn_ambient_temperature 295(2)
_diffrn_measured_fraction_theta_full 0.986
_diffrn_measured_fraction_theta_max 0.973
_diffrn_measurement_device_type 'Bruker Kappa APEXII'
_diffrn_measurement_method '\w and \f'
_diffrn_radiation_monochromator graphite
_diffrn_radiation_source 'fine-focus sealed tube'
_diffrn_radiation_type MoK\a
_diffrn_radiation_wavelength 0.71073
_diffrn_reflns_av_R_equivalents 0.0504
_diffrn_reflns_av_sigmaI/netI 0.0472
_diffrn_reflns_limit_h_max 18
_diffrn_reflns_limit_h_min -18
_diffrn_reflns_limit_k_max 12
_diffrn_reflns_limit_k_min -11
_diffrn_reflns_limit_l_max 9
_diffrn_reflns_limit_l_min -9
_diffrn_reflns_number 10089
_diffrn_reflns_theta_full 25.00
_diffrn_reflns_theta_max 28.70
_diffrn_reflns_theta_min 2.72
_diffrn_standards_interval_time 0
_diffrn_standards_number 0
_exptl_absorpt_coefficient_mu 0.095
_exptl_absorpt_correction_T_max 0.9813
_exptl_absorpt_correction_T_min 0.9721
_exptl_absorpt_correction_type multi-scan
_exptl_absorpt_process_details '(SADABS; Sheldrick, 1996)'
_exptl_crystal_colour yellow
_exptl_crystal_density_diffrn 1.290
_exptl_crystal_density_method 'not measured'
_exptl_crystal_description block
_exptl_crystal_F_000 384
_exptl_crystal_size_max 0.30
_exptl_crystal_size_mid 0.24
_exptl_crystal_size_min 0.20
_refine_diff_density_max 0.242
_refine_diff_density_min -0.220
_refine_ls_extinction_method none
_refine_ls_goodness_of_fit_ref 1.030
_refine_ls_hydrogen_treatment constr
_refine_ls_matrix_type full
_refine_ls_number_parameters 121
_refine_ls_number_reflns 2329
_refine_ls_number_restraints 0
_refine_ls_restrained_S_all 1.030
_refine_ls_R_factor_all 0.1203
_refine_ls_R_factor_gt 0.0542
_refine_ls_shift/su_max 0.000
_refine_ls_shift/su_mean 0.000
_refine_ls_structure_factor_coef Fsqd
_refine_ls_weighting_details 'calc w=1/[\s^2^(Fo^2^)+(0.0625P)^2^+0.4641P] where P=(Fo^2^+2Fc^2^)/3'
_refine_ls_weighting_scheme calc
_refine_ls_wR_factor_gt 0.1331
_refine_ls_wR_factor_ref 0.1805
_reflns_number_gt 1213
_reflns_number_total 2329
_reflns_threshold_expression I>2sigma(I)
_cod_data_source_file bt6886.cif
_cod_data_source_block I
_cod_original_sg_symbol_H-M 'P 21/c'
_cod_database_code 2237285
_cod_database_fobs_code 2237285

loop_
_symmetry_equiv_pos_as_xyz
'x, y, z'
'-x, y+1/2, -z+1/2'
'-x, -y, -z'
'x, -y-1/2, z-1/2'

loop_
_atom_site_type_symbol
_atom_site_label
_atom_site_fract_x
_atom_site_fract_y
_atom_site_fract_z
_atom_site_U_iso_or_equiv
_atom_site_adp_type
_atom_site_calc_flag
_atom_site_refinement_flags
_atom_site_occupancy
_atom_site_symmetry_multiplicity
C C8 0.92734(18) 1.0908(3) 0.1482(4) 0.0617(7) Uani d . 1 1
H H8 0.9842 1.1345 0.1959 0.074 Uiso calc R 1 1
C C1 0.85176(16) 1.1898(2) 0.0792(3) 0.0459(6) Uani d . 1 1
C C6 0.86550(16) 1.3446(3) 0.0868(3) 0.0497(6) Uani d . 1 1
H H6 0.9241 1.3825 0.1349 0.060 Uiso calc R 1 1
C C5 0.79476(17) 1.4420(2) 0.0250(3) 0.0479(6) Uani d . 1 1
C C4 0.70806(16) 1.3801(2) -0.0467(3) 0.0457(6) Uani d . 1 1
H H4 0.6595 1.4449 -0.0906 0.055 Uiso calc R 1 1
C C3 0.69089(16) 1.2288(2) -0.0558(3) 0.0426(5) Uani d . 1 1
C C2 0.76424(16) 1.1324(2) 0.0081(3) 0.0438(5) Uani d . 1 1
C C9 0.59741(17) 1.1631(3) -0.1290(3) 0.0536(6) Uani d . 1 1
H H9A 0.6088 1.0965 -0.2275 0.064 Uiso calc R 1 1
H H9B 0.5690 1.1049 -0.0370 0.064 Uiso calc R 1 1
C C10 0.4451(2) 1.2195(3) -0.2637(4) 0.0741(9) Uani d . 1 1
H H10A 0.4569 1.1579 -0.3648 0.111 Uiso calc R 1 1
H H10B 0.4030 1.3006 -0.3012 0.111 Uiso calc R 1 1
H H10C 0.4155 1.1602 -0.1759 0.111 Uiso calc R 1 1
C C7 0.8079(2) 1.6091(3) 0.0330(4) 0.0687(8) Uani d . 1 1
H H7A 0.7929 1.6451 0.1483 0.103 Uiso calc R 1 1
H H7B 0.7657 1.6556 -0.0576 0.103 Uiso calc R 1 1
H H7C 0.8736 1.6336 0.0132 0.103 Uiso calc R 1 1
O O1 0.92264(14) 0.9535(2) 0.1490(3) 0.0772(6) Uani d . 1 1
O O2 0.74664(13) 0.98329(17) 0.0006(3) 0.0618(5) Uani d . 1 1
H H2 0.7946 0.9376 0.0410 0.093 Uiso calc R 1 1
O O3 0.53348(12) 1.27783(19) -0.1888(3) 0.0638(5) Uani d . 1 1

loop_
_atom_site_aniso_label
_atom_site_aniso_U_11
_atom_site_aniso_U_22
_atom_site_aniso_U_33
_atom_site_aniso_U_12
_atom_site_aniso_U_13
_atom_site_aniso_U_23
C8 0.0507(15) 0.0628(17) 0.0718(19) 0.0088(12) 0.0061(12) 0.0047(13)
C1 0.0469(13) 0.0412(12) 0.0500(14) 0.0053(10) 0.0060(10) 0.0027(9)
C6 0.0463(13) 0.0475(14) 0.0549(15) -0.0047(10) 0.0020(10) -0.0034(11)
C5 0.0530(14) 0.0374(11) 0.0532(14) -0.0033(10) 0.0039(10) -0.0027(10)
C4 0.0475(13) 0.0361(11) 0.0535(14) 0.0042(9) 0.0028(10) 0.0029(10)
C3 0.0475(12) 0.0357(11) 0.0449(13) -0.0051(9) 0.0059(9) 0.0007(9)
C2 0.0515(13) 0.0319(11) 0.0487(13) -0.0005(9) 0.0086(10) 0.0017(9)
C9 0.0560(14) 0.0406(12) 0.0638(16) -0.0052(11) 0.0027(12) 0.0040(11)
C10 0.0586(17) 0.0758(19) 0.085(2) -0.0147(14) -0.0139(14) 0.0095(16)
C7 0.0728(18) 0.0374(13) 0.095(2) -0.0071(12) -0.0003(15) -0.0078(13)
O1 0.0704(13) 0.0538(12) 0.1080(18) 0.0216(9) 0.0109(11) 0.0142(11)
O2 0.0665(12) 0.0333(9) 0.0858(14) 0.0009(7) 0.0063(10) 0.0045(8)
O3 0.0500(10) 0.0528(10) 0.0858(13) -0.0075(8) -0.0136(9) 0.0087(9)

loop_
_atom_type_symbol
_atom_type_description
_atom_type_scat_dispersion_real
_atom_type_scat_dispersion_imag
_atom_type_scat_source
C C 0.0033 0.0016 'International Tables Vol C Tables 4.2.6.8 and 6.1.1.4'
H H 0.0000 0.0000 'International Tables Vol C Tables 4.2.6.8 and 6.1.1.4'
O O 0.0106 0.0060 'International Tables Vol C Tables 4.2.6.8 and 6.1.1.4'

loop_
_geom_angle_atom_site_label_1
_geom_angle_atom_site_label_2
_geom_angle_atom_site_label_3
_geom_angle
O1 C8 C1 125.2(3)
O1 C8 H8 117.4
C1 C8 H8 117.4
C2 C1 C6 119.6(2)
C2 C1 C8 120.5(2)
C6 C1 C8 119.9(2)
C5 C6 C1 121.5(2)
C5 C6 H6 119.3
C1 C6 H6 119.3
C6 C5 C4 117.3(2)
C6 C5 C7 122.3(2)
C4 C5 C7 120.4(2)
C3 C4 C5 123.3(2)
C3 C4 H4 118.3
C5 C4 H4 118.3
C4 C3 C2 118.0(2)
C4 C3 C9 123.2(2)
C2 C3 C9 118.74(19)
O2 C2 C1 121.9(2)
O2 C2 C3 117.8(2)
C1 C2 C3 120.25(19)
O3 C9 C3 110.18(18)
O3 C9 H9A 109.6
C3 C9 H9A 109.6
O3 C9 H9B 109.6
C3 C9 H9B 109.6
H9A C9 H9B 108.1
O3 C10 H10A 109.5
O3 C10 H10B 109.5
H10A C10 H10B 109.5
O3 C10 H10C 109.5
H10A C10 H10C 109.5
H10B C10 H10C 109.5
C5 C7 H7A 109.5
C5 C7 H7B 109.5
H7A C7 H7B 109.5
C5 C7 H7C 109.5
H7A C7 H7C 109.5
H7B C7 H7C 109.5
C2 O2 H2 109.5
C9 O3 C10 111.7(2)

loop_
_geom_bond_atom_site_label_1
_geom_bond_atom_site_label_2
_geom_bond_distance
C8 O1 1.227(3)
C8 C1 1.440(3)
C8 H8 0.9300
C1 C2 1.391(3)
C1 C6 1.394(3)
C6 C5 1.368(3)
C6 H6 0.9300
C5 C4 1.398(3)
C5 C7 1.503(3)
C4 C3 1.372(3)
C4 H4 0.9300
C3 C2 1.392(3)
C3 C9 1.494(3)
C2 O2 1.352(2)
C9 O3 1.407(3)
C9 H9A 0.9700
C9 H9B 0.9700
C10 O3 1.413(3)
C10 H10A 0.9600
C10 H10B 0.9600
C10 H10C 0.9600
C7 H7A 0.9600
C7 H7B 0.9600
C7 H7C 0.9600
O2 H2 0.8200

loop_
_geom_hbond_atom_site_label_D
_geom_hbond_atom_site_label_H
_geom_hbond_atom_site_label_A
_geom_hbond_distance_DH
_geom_hbond_distance_HA
_geom_hbond_distance_DA
_geom_hbond_angle_DHA
_geom_hbond_publ_flag
O2 H2 O1 0.82 1.91 2.628(3) 146 y
C4 H4 O3 0.93 2.38 2.736(3) 103 n

loop_
_geom_torsion_atom_site_label_1
_geom_torsion_atom_site_label_2
_geom_torsion_atom_site_label_3
_geom_torsion_atom_site_label_4
_geom_torsion
O1 C8 C1 C2 0.9(4)
O1 C8 C1 C6 179.6(2)
C2 C1 C6 C5 -0.3(3)
C8 C1 C6 C5 -179.0(2)
C1 C6 C5 C4 -0.2(3)
C1 C6 C5 C7 179.6(2)
C6 C5 C4 C3 0.7(3)
C7 C5 C4 C3 -179.1(2)
C5 C4 C3 C2 -0.8(3)
C5 C4 C3 C9 178.7(2)
C6 C1 C2 O2 -178.8(2)
C8 C1 C2 O2 -0.1(3)
C6 C1 C2 C3 0.2(3)
C8 C1 C2 C3 179.0(2)
C4 C3 C2 O2 179.3(2)
C9 C3 C2 O2 -0.1(3)
C4 C3 C2 C1 0.2(3)
C9 C3 C2 C1 -179.2(2)
C4 C3 C9 O3 1.4(3)
C2 C3 C9 O3 -179.2(2)
C3 C9 O3 C10 178.3(2)

loop_
_cod_related_entry_id
_cod_related_entry_database
_cod_related_entry_code
1 ChemSpider 10320672
